data_7045650
loop_
_publ_author_name
'Pasha, Sheik Saleem'
'Fageria, Leena'
'Climent, Cl\`audia'
'Rath, Nigam P.'
'Alemany, Pere'
'Chowdhury, Rajdeep'
'Roy, Aniruddha'
'Laskar, Inamur Rahaman'

_publ_section_title
;
 Evaluation of novel platinum(ii) based AIE compound-encapsulated
 mesoporous silica nanoparticles for cancer theranostic application.
;
_journal_issue 13
_journal_name_full 'Dalton transactions (Cambridge, England : 2003)'
_journal_page_first 4613
_journal_page_last 4624
_journal_paper_doi 10.1039/c7dt04232a
_journal_volume 47
_journal_year 2018
_chemical_formula_moiety 'C36 H30 N P2 Pt, Cl, H2 O'
_chemical_formula_sum 'C36 H32 Cl N O P2 Pt'
_chemical_formula_weight 787.10
_space_group_crystal_system triclinic
_space_group_IT_number 2
_space_group_name_Hall '-P 1'
_space_group_name_H-M_alt 'P -1'
_symmetry_space_group_name_Hall '-P 1'
_symmetry_space_group_name_H-M 'P -1'
_atom_sites_solution_hydrogens mixed
_atom_sites_solution_primary direct
_atom_sites_solution_secondary difmap
_audit_creation_method SHELXL-2014
_audit_update_record
;
2017-10-14 deposited with the CCDC.
2018-02-15 downloaded from the CCDC.
;
_cell_angle_alpha 68.702(3)
_cell_angle_beta 64.622(3)
_cell_angle_gamma 62.360(3)
_cell_formula_units_Z 2
_cell_length_a 11.9184(9)
_cell_length_b 12.1854(9)
_cell_length_c 13.4699(10)
_cell_measurement_reflns_used 9652
_cell_measurement_temperature 100(2)
_cell_measurement_theta_max 36.35
_cell_measurement_theta_min 2.83
_cell_volume 1532.4(2)
_computing_cell_refinement 'Bruker SAINT'
_computing_data_collection 'Bruker APEX2'
_computing_data_reduction 'Bruker SAINT'
_computing_molecular_graphics 'Bruker SHELXTL'
_computing_publication_material 'Bruker SHELXTL'
_computing_structure_refinement 'SHELXL-2014 (Sheldrick, 2014)'
_computing_structure_solution 'SHELXT-2013 (Sheldrick, 2008)'
_diffrn_ambient_temperature 100(2)
_diffrn_measured_fraction_theta_full 1.000
_diffrn_measured_fraction_theta_max 0.996
_diffrn_measurement_device_type 'Bruker APEX-II CCD'
_diffrn_measurement_method '\f and \w scans'
_diffrn_radiation_type MoK\a
_diffrn_radiation_wavelength 0.71073
_diffrn_reflns_av_R_equivalents 0.0269
_diffrn_reflns_av_unetI/netI 0.0273
_diffrn_reflns_Laue_measured_fraction_full 1.000
_diffrn_reflns_Laue_measured_fraction_max 0.996
_diffrn_reflns_limit_h_max 19
_diffrn_reflns_limit_h_min -19
_diffrn_reflns_limit_k_max 20
_diffrn_reflns_limit_k_min -20
_diffrn_reflns_limit_l_max 22
_diffrn_reflns_limit_l_min -22
_diffrn_reflns_number 52264
_diffrn_reflns_point_group_measured_fraction_full 1.000
_diffrn_reflns_point_group_measured_fraction_max 0.996
_diffrn_reflns_theta_full 25.242
_diffrn_reflns_theta_max 36.404
_diffrn_reflns_theta_min 1.928
_exptl_absorpt_coefficient_mu 4.801
_exptl_absorpt_correction_T_max 0.5676
_exptl_absorpt_correction_T_min 0.4092
_exptl_absorpt_correction_type multi-scan
_exptl_absorpt_process_details 'sadabs v2014/3'
_exptl_crystal_colour yellow
_exptl_crystal_density_diffrn 1.706
_exptl_crystal_density_method 'not measured'
_exptl_crystal_description rectangular
_exptl_crystal_F_000 776
_exptl_crystal_size_max 0.426
_exptl_crystal_size_mid 0.349
_exptl_crystal_size_min 0.185
_refine_diff_density_max 1.269
_refine_diff_density_min -0.996
_refine_diff_density_rms 0.105
_refine_ls_extinction_method none
_refine_ls_goodness_of_fit_ref 1.055
_refine_ls_hydrogen_treatment mixed
_refine_ls_matrix_type full
_refine_ls_number_parameters 449
_refine_ls_number_reflns 14903
_refine_ls_number_restraints 51
_refine_ls_restrained_S_all 1.054
_refine_ls_R_factor_all 0.0226
_refine_ls_R_factor_gt 0.0191
_refine_ls_shift/su_max 0.005
_refine_ls_shift/su_mean 0.000
_refine_ls_structure_factor_coef Fsqd
_refine_ls_weighting_details 'w=1/[\s^2^(Fo^2^)+(0.0142P)^2^+0.7170P] where P=(Fo^2^+2Fc^2^)/3'
_refine_ls_weighting_scheme calc
_refine_ls_wR_factor_gt 0.0401
_refine_ls_wR_factor_ref 0.0413
_reflns_Friedel_coverage 0.000
_reflns_number_gt 13852
_reflns_number_total 14903
_reflns_threshold_expression 'I > 2\s(I)'
_cod_data_source_file c7dt04232a2.cif
_cod_data_source_block r15814
_cod_depositor_comments 'Adding full bibliography for 7045650.cif.'
_cod_database_code 7045650
_shelx_space_group_comment
; 
The symmetry employed for this shelxl refinement is uniquely defined 
by the following loop, which should always be used as a source of 
symmetry information in preference to the above space-group names. 
They are only intended as comments. 
;
_shelx_estimated_absorpt_t_min 0.234
_shelx_estimated_absorpt_t_max 0.470
_shelxl_version_number 2014-3

loop_
_space_group_symop_operation_xyz
'x, y, z'
'-x, -y, -z'

loop_
_atom_site_label
_atom_site_type_symbol
_atom_site_fract_x
_atom_site_fract_y
_atom_site_fract_z
_atom_site_U_iso_or_equiv
_atom_site_adp_type
_atom_site_occupancy
_atom_site_site_symmetry_order
_atom_site_calc_flag
_atom_site_refinement_flags_posn
_atom_site_refinement_flags_adp
_atom_site_refinement_flags_occupancy
_atom_site_disorder_assembly
_atom_site_disorder_group
Pt1 Pt 0.73859(2) 0.61609(2) 0.62055(2) 0.01112(1) Uani 1 1 d . . . . .
P1 P 0.63094(4) 0.70028(3) 0.77936(3) 0.01483(6) Uani 1 1 d . . . . .
P2 P 0.55891(4) 0.55785(4) 0.72353(3) 0.01479(6) Uani 1 1 d . . . . .
N1 N 0.8237(10) 0.5501(10) 0.4758(9) 0.0205(6) Uani 0.326(14) 1 d . . P A 1
C1 C 0.8767(15) 0.6972(15) 0.5268(10) 0.0086(5) Uani 0.326(14) 1 d D . P A 1
N1' N 0.8803(8) 0.6978(8) 0.5235(6) 0.0205(6) Uani 0.674(14) 1 d . . P A 2
C1' C 0.8110(3) 0.5458(4) 0.4789(3) 0.0086(5) Uani 0.674(14) 1 d . . P A 2
C2 C 0.91034(16) 0.77043(15) 0.55802(14) 0.0225(3) Uani 1 1 d D . . . .
H2 H 0.8734 0.7786 0.6342 0.027 Uiso 1 1 calc R U . A 1
C3 C 0.99604(18) 0.83299(16) 0.48297(15) 0.0264(3) Uani 1 1 d . . . . .
H3 H 1.0184 0.8814 0.5081 0.032 Uiso 1 1 calc R U . . .
C4 C 1.04858(17) 0.82444(16) 0.37155(15) 0.0278(3) Uani 1 1 d . . . . .
H4 H 1.1040 0.8701 0.3188 0.033 Uiso 1 1 calc R U . . .
C5 C 1.02004(16) 0.74880(15) 0.33695(13) 0.0226(3) Uani 1 1 d . . . . .
H5 H 1.0568 0.7411 0.2607 0.027 Uiso 1 1 calc R U . . .
C6 C 0.93669(13) 0.68419(13) 0.41552(11) 0.0154(2) Uani 1 1 d D . . . .
C7 C 0.90403(13) 0.59780(13) 0.38935(11) 0.0142(2) Uani 1 1 d . . . . .
C8 C 0.95931(14) 0.56537(14) 0.28499(11) 0.0179(2) Uani 1 1 d . . . . .
H8 H 1.0201 0.6012 0.2252 0.021 Uiso 1 1 calc R U . . .
C9 C 0.92493(16) 0.48039(15) 0.26903(12) 0.0206(3) Uani 1 1 d . . . . .
H9 H 0.9619 0.4578 0.1980 0.025 Uiso 1 1 calc R U . . .
C10 C 0.83639(16) 0.42821(15) 0.35703(12) 0.0200(3) Uani 1 1 d . . . . .
H10 H 0.8129 0.3696 0.3465 0.024 Uiso 1 1 calc R U . . .
C11 C 0.78230(15) 0.46210(14) 0.46053(12) 0.0185(2) Uani 1 1 d . . . . .
H11 H 0.7195 0.4290 0.5207 0.022 Uiso 1 1 calc R U . A 1
C12 C 0.53472(17) 0.59572(14) 0.85301(12) 0.0201(3) Uani 1 1 d . . . . .
H12A H 0.5754 0.5208 0.9053 0.024 Uiso 1 1 calc R U . . .
H12B H 0.4399 0.6407 0.8921 0.024 Uiso 1 1 calc R U . . .
C13 C 0.71001(16) 0.69601(14) 0.86983(12) 0.0199(3) Uani 1 1 d . . . . .
C14 C 0.73536(18) 0.80199(16) 0.85704(14) 0.0250(3) Uani 1 1 d . . . . .
H14 H 0.7034 0.8780 0.8065 0.030 Uiso 1 1 calc R U . . .
C15 C 0.8075(2) 0.79660(19) 0.91819(17) 0.0335(4) Uani 1 1 d . . . . .
H15 H 0.8262 0.8683 0.9084 0.040 Uiso 1 1 calc R U . . .
C16 C 0.8521(2) 0.6866(2) 0.99328(17) 0.0389(5) Uani 1 1 d . . . . .
H16 H 0.9007 0.6831 1.0355 0.047 Uiso 1 1 calc R U . . .
C17 C 0.8259(2) 0.5820(2) 1.00693(15) 0.0362(4) Uani 1 1 d . . . . .
H17 H 0.8560 0.5071 1.0591 0.043 Uiso 1 1 calc R U . . .
C18 C 0.75608(18) 0.58522(17) 0.94514(13) 0.0262(3) Uani 1 1 d . . . . .
H18 H 0.7397 0.5124 0.9541 0.031 Uiso 1 1 calc R U . . .
C19 C 0.50792(13) 0.85811(13) 0.76171(11) 0.0143(2) Uani 1 1 d . . . . .
C20 C 0.52040(16) 0.93850(14) 0.65651(12) 0.0187(2) Uani 1 1 d . . . . .
H20 H 0.5974 0.9132 0.5945 0.022 Uiso 1 1 calc R U . . .
C21 C 0.41949(19) 1.05598(15) 0.64276(15) 0.0264(3) Uani 1 1 d . . . . .
H21 H 0.4279 1.1115 0.5712 0.032 Uiso 1 1 calc R U . . .
C22 C 0.30719(18) 1.09219(16) 0.73266(18) 0.0291(4) Uani 1 1 d . . . . .
H22 H 0.2377 1.1718 0.7223 0.035 Uiso 1 1 calc R U . . .
C23 C 0.29509(16) 1.01322(16) 0.83799(17) 0.0284(3) Uani 1 1 d . . . . .
H23 H 0.2182 1.0392 0.8998 0.034 Uiso 1 1 calc R U . . .
C24 C 0.39542(16) 0.89647(15) 0.85272(14) 0.0235(3) Uani 1 1 d . . . . .
H24 H 0.3877 0.8424 0.9249 0.028 Uiso 1 1 calc R U . . .
C25 C 0.4229(8) 0.6694(10) 0.6634(8) 0.0145(12) Uani 0.55(3) 1 d D U P B 1
C26 C 0.3055(8) 0.7501(9) 0.7237(8) 0.0213(11) Uani 0.55(3) 1 d D U P B 1
H26 H 0.2868 0.7393 0.8019 0.026 Uiso 0.55(3) 1 calc R U P B 1
C27 C 0.2148(6) 0.8468(6) 0.6708(8) 0.0246(12) Uani 0.55(3) 1 d D U P B 1
H27 H 0.1352 0.9030 0.7123 0.029 Uiso 0.55(3) 1 calc R U P B 1
C28 C 0.2412(7) 0.8604(7) 0.5583(8) 0.0243(12) Uani 0.55(3) 1 d D U P B 1
H28 H 0.1810 0.9282 0.5214 0.029 Uiso 0.55(3) 1 calc R U P B 1
C29 C 0.3534(5) 0.7772(8) 0.4987(6) 0.0223(12) Uani 0.55(3) 1 d D U P B 1
H29 H 0.3677 0.7843 0.4219 0.027 Uiso 0.55(3) 1 calc R U P B 1
C30 C 0.4470(6) 0.6820(8) 0.5501(5) 0.0186(10) Uani 0.55(3) 1 d D U P B 1
H30 H 0.5265 0.6263 0.5080 0.022 Uiso 0.55(3) 1 calc R U P B 1
C25' C 0.4222(11) 0.6753(13) 0.6794(9) 0.0159(15) Uani 0.45(3) 1 d D . P B 2
C26' C 0.3015(8) 0.7391(11) 0.7509(9) 0.0184(13) Uani 0.45(3) 1 d D . P B 2
H26' H 0.2867 0.7163 0.8296 0.022 Uiso 0.45(3) 1 calc R U P B 2
C27' C 0.2026(9) 0.8359(11) 0.7081(12) 0.0315(18) Uani 0.45(3) 1 d D . P B 2
H27' H 0.1210 0.8809 0.7573 0.038 Uiso 0.45(3) 1 calc R U P B 2
C28' C 0.2214(10) 0.8671(7) 0.5955(13) 0.0289(16) Uani 0.45(3) 1 d D . P B 2
H28' H 0.1521 0.9327 0.5673 0.035 Uiso 0.45(3) 1 calc R U P B 2
C29' C 0.3395(9) 0.8050(9) 0.5226(10) 0.0292(14) Uani 0.45(3) 1 d D . P B 2
H29' H 0.3521 0.8275 0.4443 0.035 Uiso 0.45(3) 1 calc R U P B 2
C30' C 0.4401(8) 0.7091(9) 0.5644(8) 0.0215(12) Uani 0.45(3) 1 d D . P B 2
H30' H 0.5221 0.6659 0.5143 0.026 Uiso 0.45(3) 1 calc R U P B 2
C31 C 0.54613(14) 0.40517(14) 0.76014(12) 0.0166(2) Uani 1 1 d . . . . .
C32 C 0.62993(17) 0.30041(16) 0.81491(15) 0.0258(3) Uani 1 1 d . . . . .
H32 H 0.6963 0.3084 0.8302 0.031 Uiso 1 1 calc R U . . .
C33 C 0.61637(19) 0.18402(16) 0.84726(15) 0.0277(3) Uani 1 1 d . . . . .
H33 H 0.6739 0.1125 0.8844 0.033 Uiso 1 1 calc R U . . .
C34 C 0.51998(19) 0.17169(17) 0.82580(16) 0.0286(3) Uani 1 1 d . . . . .
H34 H 0.5105 0.0922 0.8485 0.034 Uiso 1 1 calc R U . . .
C35 C 0.4377(2) 0.27551(19) 0.7712(2) 0.0428(5) Uani 1 1 d . . . . .
H35 H 0.3712 0.2672 0.7564 0.051 Uiso 1 1 calc R U . . .
C36 C 0.4507(2) 0.39197(17) 0.73753(18) 0.0331(4) Uani 1 1 d . . . . .
H36 H 0.3942 0.4627 0.6989 0.040 Uiso 1 1 calc R U . . .
Cl1 Cl 0.15041(5) 0.74714(4) 0.03492(3) 0.03026(8) Uani 1 1 d . . . . .
O1 O 0.94824(16) 0.98728(16) 0.89683(14) 0.0385(3) Uani 1 1 d D . . . .
H1A H 0.999(2) 0.929(2) 0.932(2) 0.045(8) Uiso 1 1 d D . . . .
H1B H 0.929(3) 1.061(2) 0.911(3) 0.063(9) Uiso 1 1 d D . . . .

loop_
_atom_site_aniso_label
_atom_site_aniso_U_11
_atom_site_aniso_U_22
_atom_site_aniso_U_33
_atom_site_aniso_U_23
_atom_site_aniso_U_13
_atom_site_aniso_U_12
Pt1 0.01012(2) 0.01151(2) 0.00924(2) -0.00208(1) -0.00254(1) -0.00251(2)
P1 0.01768(15) 0.01252(15) 0.00935(13) -0.00173(11) -0.00334(11) -0.00287(13)
P2 0.01323(14) 0.01410(15) 0.01109(14) -0.00245(12) -0.00114(11) -0.00287(12)
N1 0.0193(12) 0.0164(11) 0.0271(14) 0.0034(10) -0.0140(11) -0.0073(9)
C1 0.0079(10) 0.0093(9) 0.0062(8) -0.0030(7) 0.0003(7) -0.0026(8)
N1' 0.0193(12) 0.0164(11) 0.0271(14) 0.0034(10) -0.0140(11) -0.0073(9)
C1' 0.0079(10) 0.0093(9) 0.0062(8) -0.0030(7) 0.0003(7) -0.0026(8)
C2 0.0230(7) 0.0188(7) 0.0281(7) 0.0029(6) -0.0160(6) -0.0080(6)
C3 0.0294(8) 0.0185(7) 0.0371(9) 0.0056(6) -0.0207(7) -0.0125(6)
C4 0.0262(7) 0.0211(7) 0.0346(9) 0.0085(6) -0.0128(7) -0.0150(6)
C5 0.0198(6) 0.0212(7) 0.0214(7) 0.0045(5) -0.0058(5) -0.0106(6)
C6 0.0120(5) 0.0132(6) 0.0164(5) 0.0022(4) -0.0055(4) -0.0041(4)
C7 0.0123(5) 0.0130(5) 0.0111(5) -0.0003(4) -0.0034(4) -0.0016(4)
C8 0.0156(6) 0.0198(7) 0.0105(5) -0.0022(5) -0.0023(4) -0.0026(5)
C9 0.0214(6) 0.0224(7) 0.0123(6) -0.0058(5) -0.0058(5) -0.0015(6)
C10 0.0249(7) 0.0170(6) 0.0167(6) -0.0041(5) -0.0088(5) -0.0040(5)
C11 0.0224(6) 0.0149(6) 0.0143(6) -0.0024(5) -0.0057(5) -0.0043(5)
C12 0.0278(7) 0.0140(6) 0.0109(5) -0.0021(5) 0.0001(5) -0.0077(6)
C13 0.0226(6) 0.0169(6) 0.0140(6) -0.0063(5) -0.0077(5) 0.0016(5)
C14 0.0293(8) 0.0206(7) 0.0260(7) -0.0095(6) -0.0156(6) -0.0001(6)
C15 0.0354(9) 0.0324(9) 0.0379(10) -0.0215(8) -0.0208(8) 0.0024(8)
C16 0.0405(10) 0.0412(11) 0.0343(10) -0.0238(9) -0.0253(9) 0.0098(9)
C17 0.0405(10) 0.0334(10) 0.0222(8) -0.0108(7) -0.0204(8) 0.0095(8)
C18 0.0296(8) 0.0212(7) 0.0175(7) -0.0051(6) -0.0111(6) 0.0031(6)
C19 0.0133(5) 0.0121(5) 0.0142(5) -0.0015(4) -0.0029(4) -0.0042(4)
C20 0.0232(6) 0.0168(6) 0.0160(6) 0.0010(5) -0.0090(5) -0.0081(5)
C21 0.0383(9) 0.0156(7) 0.0295(8) 0.0016(6) -0.0232(7) -0.0065(6)
C22 0.0251(7) 0.0161(7) 0.0530(11) -0.0106(7) -0.0249(8) 0.0012(6)
C23 0.0159(6) 0.0207(7) 0.0433(10) -0.0146(7) -0.0009(6) -0.0043(6)
C24 0.0229(7) 0.0177(7) 0.0214(7) -0.0049(5) 0.0026(5) -0.0087(6)
C25 0.0075(14) 0.0144(18) 0.016(2) -0.0033(16) -0.0029(14) -0.0001(12)
C26 0.0204(17) 0.0243(18) 0.020(3) -0.007(2) -0.0041(18) -0.0087(14)
C27 0.0143(15) 0.0180(15) 0.039(3) -0.010(2) -0.010(2) 0.0001(12)
C28 0.0180(18) 0.0187(19) 0.032(3) 0.0050(17) -0.0119(18) -0.0076(15)
C29 0.0154(14) 0.028(2) 0.0183(19) 0.0071(15) -0.0083(13) -0.0098(15)
C30 0.0135(14) 0.022(2) 0.0117(15) 0.0013(14) -0.0036(11) -0.0032(16)
C25' 0.019(2) 0.018(2) 0.011(2) -0.0016(19) -0.0025(17) -0.0108(18)
C26' 0.0080(15) 0.026(3) 0.020(3) -0.016(3) -0.0017(19) 0.0007(16)
C27' 0.022(2) 0.033(4) 0.045(5) -0.027(4) -0.012(3) 0.002(2)
C28' 0.022(3) 0.019(2) 0.046(5) -0.010(3) -0.018(3) 0.0021(18)
C29' 0.037(3) 0.024(3) 0.030(3) 0.005(2) -0.020(2) -0.013(2)
C30' 0.0137(17) 0.021(3) 0.024(3) -0.0042(19) -0.0031(17) -0.0039(19)
C31 0.0157(5) 0.0151(6) 0.0148(5) -0.0053(5) -0.0026(4) -0.0026(5)
C32 0.0230(7) 0.0178(7) 0.0351(9) 0.0012(6) -0.0148(6) -0.0061(6)
C33 0.0327(8) 0.0180(7) 0.0268(8) 0.0008(6) -0.0109(7) -0.0075(7)
C34 0.0303(8) 0.0204(7) 0.0326(9) -0.0125(6) -0.0007(7) -0.0103(7)
C35 0.0402(11) 0.0247(9) 0.0816(17) -0.0233(10) -0.0349(11) -0.0027(8)
C36 0.0395(10) 0.0180(7) 0.0549(12) -0.0143(7) -0.0337(9) 0.0014(7)
Cl1 0.0312(2) 0.0303(2) 0.02198(17) 0.00691(15) -0.00651(15) -0.01640(18)
O1 0.0330(7) 0.0343(8) 0.0451(8) 0.0045(7) -0.0177(7) -0.0146(7)

loop_
_atom_type_symbol
_atom_type_description
_atom_type_scat_dispersion_real
_atom_type_scat_dispersion_imag
_atom_type_scat_source
C C 0.0033 0.0016 'International Tables Vol C Tables 4.2.6.8 and 6.1.1.4'
H H 0.0000 0.0000 'International Tables Vol C Tables 4.2.6.8 and 6.1.1.4'
N N 0.0061 0.0033 'International Tables Vol C Tables 4.2.6.8 and 6.1.1.4'
P P 0.1023 0.0942 'International Tables Vol C Tables 4.2.6.8 and 6.1.1.4'
Cl Cl 0.1484 0.1585 'International Tables Vol C Tables 4.2.6.8 and 6.1.1.4'
Pt Pt -1.7033 8.3905 'International Tables Vol C Tables 4.2.6.8 and 6.1.1.4'
O O 0.0106 0.0060 'International Tables Vol C Tables 4.2.6.8 and 6.1.1.4'

loop_
_geom_angle_atom_site_label_1
_geom_angle_atom_site_label_2
_geom_angle_atom_site_label_3
_geom_angle
C1 Pt1 N1 76.9(4)
C1' Pt1 N1' 80.80(16)
C1 Pt1 P2 170.7(5)
N1 Pt1 P2 107.0(3)
C1' Pt1 P2 102.34(8)
N1' Pt1 P2 171.0(2)
C1 Pt1 P1 103.7(2)
N1 Pt1 P1 176.2(3)
C1' Pt1 P1 172.77(10)
N1' Pt1 P1 104.31(15)
P2 Pt1 P1 71.841(13)
C19 P1 C13 106.04(7)
C19 P1 C12 105.10(7)
C13 P1 C12 109.60(7)
C19 P1 Pt1 114.10(5)
C13 P1 Pt1 125.77(5)
C12 P1 Pt1 93.82(5)
C19 P1 P2 105.59(4)
C13 P1 P2 143.10(5)
C12 P1 P2 43.04(5)
Pt1 P1 P2 53.578(11)
C25' P2 C31 109.3(5)
C25' P2 C12 104.0(4)
C31 P2 C12 107.73(6)
C31 P2 C25 105.2(4)
C12 P2 C25 111.3(3)
C25' P2 Pt1 107.7(5)
C31 P2 Pt1 129.72(5)
C12 P2 Pt1 94.91(5)
C25 P2 Pt1 107.2(4)
C25' P2 P1 100.1(5)
C31 P2 P1 143.97(5)
C12 P2 P1 43.18(5)
C25 P2 P1 106.0(4)
Pt1 P2 P1 54.580(12)
C7 N1 C11 117.9(8)
C7 N1 Pt1 119.8(6)
C11 N1 Pt1 121.8(6)
C2 C1 C6 116.8(11)
C2 C1 Pt1 127.6(6)
C6 C1 Pt1 115.4(7)
C6 N1' C2 119.9(6)
C6 N1' Pt1 114.8(4)
C2 N1' Pt1 125.1(4)
C11 C1' C7 118.1(3)
C11 C1' Pt1 129.5(2)
C7 C1' Pt1 112.35(19)
N1' C2 C3 120.8(3)
C1 C2 C3 122.7(6)
C1 C2 H2 118.7
C3 C2 H2 118.7
C4 C3 C2 119.56(15)
C4 C3 H3 120.2
C2 C3 H3 120.2
C3 C4 C5 119.62(14)
C3 C4 H4 120.2
C5 C4 H4 120.2
C4 C5 C6 119.17(15)
C4 C5 H5 120.4
C6 C5 H5 120.4
N1' C6 C5 120.9(3)
C1 C6 C5 122.1(6)
N1' C6 C7 115.3(3)
C1 C6 C7 114.1(6)
C5 C6 C7 123.84(13)
N1 C7 C8 123.9(5)
C8 C7 C1' 120.52(18)
N1 C7 C6 112.4(5)
C8 C7 C6 123.56(12)
C1' C7 C6 115.92(17)
C9 C8 C7 119.41(13)
C9 C8 H8 120.3
C7 C8 H8 120.3
C8 C9 C10 119.86(13)
C8 C9 H9 120.1
C10 C9 H9 120.1
C9 C10 C11 119.73(14)
C9 C10 H10 120.1
C11 C10 H10 120.1
C1' C11 C10 122.32(19)
C10 C11 N1 119.1(4)
C10 C11 H11 120.4
N1 C11 H11 120.4
P2 C12 P1 93.78(6)
P2 C12 H12A 113.0
P1 C12 H12A 113.0
P2 C12 H12B 113.0
P1 C12 H12B 113.0
H12A C12 H12B 110.4
C14 C13 C18 119.60(14)
C14 C13 P1 119.15(11)
C18 C13 P1 121.02(12)
C15 C14 C13 120.07(16)
C15 C14 H14 120.0
C13 C14 H14 120.0
C16 C15 C14 119.93(19)
C16 C15 H15 120.0
C14 C15 H15 120.0
C17 C16 C15 120.09(16)
C17 C16 H16 120.0
C15 C16 H16 120.0
C16 C17 C18 120.66(17)
C16 C17 H17 119.7
C18 C17 H17 119.7
C17 C18 C13 119.64(18)
C17 C18 H18 120.2
C13 C18 H18 120.2
C20 C19 C24 119.91(14)
C20 C19 P1 120.39(11)
C24 C19 P1 119.57(11)
C21 C20 C19 119.57(15)
C21 C20 H20 120.2
C19 C20 H20 120.2
C22 C21 C20 120.19(15)
C22 C21 H21 119.9
C20 C21 H21 119.9
C21 C22 C23 120.47(15)
C21 C22 H22 119.8
C23 C22 H22 119.8
C24 C23 C22 119.77(16)
C24 C23 H23 120.1
C22 C23 H23 120.1
C23 C24 C19 120.07(15)
C23 C24 H24 120.0
C19 C24 H24 120.0
C26 C25 C30 119.4(6)
C26 C25 P2 122.1(6)
C30 C25 P2 118.0(5)
C25 C26 C27 120.6(6)
C25 C26 H26 119.7
C27 C26 H26 119.7
C28 C27 C26 119.4(5)
C28 C27 H27 120.3
C26 C27 H27 120.3
C27 C28 C29 120.7(5)
C27 C28 H28 119.6
C29 C28 H28 119.6
C28 C29 C30 120.3(4)
C28 C29 H29 119.9
C30 C29 H29 119.9
C29 C30 C25 119.4(5)
C29 C30 H30 120.3
C25 C30 H30 120.3
C26' C25' C30' 118.6(8)
C26' C25' P2 124.1(7)
C30' C25' P2 117.2(7)
C27' C26' C25' 120.2(7)
C27' C26' H26' 119.9
C25' C26' H26' 119.9
C28' C27' C26' 120.4(6)
C28' C27' H27' 119.8
C26' C27' H27' 119.8
C27' C28' C29' 120.8(6)
C27' C28' H28' 119.6
C29' C28' H28' 119.6
C28' C29' C30' 119.3(6)
C28' C29' H29' 120.4
C30' C29' H29' 120.4
C25' C30' C29' 120.7(7)
C25' C30' H30' 119.7
C29' C30' H30' 119.7
C36 C31 C32 119.51(14)
C36 C31 P2 120.60(12)
C32 C31 P2 119.86(11)
C33 C32 C31 119.86(15)
C33 C32 H32 120.1
C31 C32 H32 120.1
C34 C33 C32 120.42(16)
C34 C33 H33 119.8
C32 C33 H33 119.8
C35 C34 C33 119.48(16)
C35 C34 H34 120.3
C33 C34 H34 120.3
C34 C35 C36 120.80(17)
C34 C35 H35 119.6
C36 C35 H35 119.6
C31 C36 C35 119.92(17)
C31 C36 H36 120.0
C35 C36 H36 120.0
H1A O1 H1B 110(3)

loop_
_geom_bond_atom_site_label_1
_geom_bond_atom_site_label_2
_geom_bond_distance
Pt1 C1 2.026(15)
Pt1 N1 2.040(11)
Pt1 C1' 2.051(4)
Pt1 N1' 2.068(8)
Pt1 P2 2.2721(4)
Pt1 P1 2.3010(4)
P1 C19 1.8043(14)
P1 C13 1.8079(15)
P1 C12 1.8399(15)
P1 P2 2.6830(5)
P2 C25' 1.762(11)
P2 C31 1.8056(15)
P2 C12 1.8351(15)
P2 C25 1.848(8)
N1 C7 1.296(10)
N1 C11 1.475(10)
C1 C2 1.372(12)
C1 C6 1.390(10)
N1' C6 1.352(6)
N1' C2 1.365(6)
C1' C11 1.341(4)
C1' C7 1.427(3)
C2 C3 1.387(2)
C2 H2 0.9500
C3 C4 1.379(3)
C3 H3 0.9500
C4 C5 1.386(2)
C4 H4 0.9500
C5 C6 1.3950(19)
C5 H5 0.9500
C6 C7 1.4667(19)
C7 C8 1.3909(19)
C8 C9 1.385(2)
C8 H8 0.9500
C9 C10 1.388(2)
C9 H9 0.9500
C10 C11 1.389(2)
C10 H10 0.9500
C11 H11 0.9500
C12 H12A 0.9900
C12 H12B 0.9900
C13 C14 1.395(2)
C13 C18 1.396(2)
C14 C15 1.392(2)
C14 H14 0.9500
C15 C16 1.385(3)
C15 H15 0.9500
C16 C17 1.380(3)
C16 H16 0.9500
C17 C18 1.388(2)
C17 H17 0.9500
C18 H18 0.9500
C19 C20 1.3914(19)
C19 C24 1.395(2)
C20 C21 1.390(2)
C20 H20 0.9500
C21 C22 1.380(3)
C21 H21 0.9500
C22 C23 1.386(3)
C22 H22 0.9500
C23 C24 1.383(2)
C23 H23 0.9500
C24 H24 0.9500
C25 C26 1.382(8)
C25 C30 1.389(8)
C26 C27 1.390(7)
C26 H26 0.9500
C27 C28 1.372(6)
C27 H27 0.9500
C28 C29 1.369(6)
C28 H28 0.9500
C29 C30 1.396(6)
C29 H29 0.9500
C30 H30 0.9500
C25' C26' 1.385(9)
C25' C30' 1.396(9)
C26' C27' 1.383(9)
C26' H26' 0.9500
C27' C28' 1.364(8)
C27' H27' 0.9500
C28' C29' 1.373(8)
C28' H28' 0.9500
C29' C30' 1.386(8)
C29' H29' 0.9500
C30' H30' 0.9500
C31 C36 1.383(2)
C31 C32 1.391(2)
C32 C33 1.389(2)
C32 H32 0.9500
C33 C34 1.379(3)
C33 H33 0.9500
C34 C35 1.376(3)
C34 H34 0.9500
C35 C36 1.386(3)
C35 H35 0.9500
C36 H36 0.9500
O1 H1A 0.832(17)
O1 H1B 0.887(17)

loop_
_geom_hbond_atom_site_label_D
_geom_hbond_atom_site_label_H
_geom_hbond_atom_site_label_A
_geom_hbond_distance_DH
_geom_hbond_distance_HA
_geom_hbond_distance_DA
_geom_hbond_angle_DHA
_geom_hbond_site_symmetry_A
C5 H5 Cl1 0.95 2.74 3.6848(17) 173.7 1_655
C8 H8 Cl1 0.95 2.83 3.7583(15) 167.5 1_655
C18 H18 Cl1 0.95 2.78 3.6049(19) 145.9 2_666
C26 H26 Cl1 0.95 2.86 3.782(9) 162.8 1_556
C26' H26' Cl1 0.95 2.60 3.477(10) 153.4 1_556
C32 H32 Cl1 0.95 2.81 3.6826(17) 152.9 2_666
O1 H1A Cl1 0.832(17) 2.511(17) 3.3427(17) 177(2) 1_656
O1 H1B Cl1 0.887(17) 2.345(18) 3.2256(18) 172(3) 2_676

loop_
_geom_torsion_atom_site_label_1
_geom_torsion_atom_site_label_2
_geom_torsion_atom_site_label_3
_geom_torsion_atom_site_label_4
_geom_torsion
C6 N1'_b C2 C1_a 169(33)
Pt1 N1' C2 C1 -5(32)
C6 N1' C2 C3 1.4(9)
Pt1 N1' C2 C3 -172.6(4)
C6 C1 C2 N1' -10(31)
Pt1 C1 C2 N1' 175(34)
C6 C1 C2 C3 2.2(16)
Pt1 C1 C2 C3 -172.6(7)
N1' C2 C3 C4 1.8(5)
C1 C2 C3 C4 1.3(9)
C2 C3 C4 C5 -3.0(3)
C3 C4 C5 C6 1.0(2)
C2 N1' C6 C1 -163(55)
Pt1 N1' C6 C1 12(54)
C2 N1' C6 C5 -3.4(9)
Pt1 N1' C6 C5 171.2(2)
C2 N1' C6 C7 176.3(5)
Pt1 N1' C6 C7 -9.1(6)
C2 C1 C6 N1' 16(53)
Pt1 C1 C6 N1' -168(55)
C2 C1 C6 C5 -4.3(16)
Pt1 C1 C6 C5 171.2(5)
C2 C1 C6 C7 175.9(9)
Pt1 C1 C6 C7 -8.6(12)
C4 C5 C6 N1' 2.2(5)
C4 C5 C6 C1 2.7(9)
C4 C5 C6 C7 -177.48(14)
C11 N1 C7 C8 -3.9(11)
Pt1 N1 C7 C8 -175.3(3)
C11 N1 C7 C1' 36(8)
Pt1 N1 C7 C1' -136(9)
C11 N1 C7 C6 179.6(5)
Pt1 N1 C7 C6 8.2(8)
C11 C1' C7 N1 -140(9)
Pt1 C1' C7 N1 41(8)
C11 C1' C7 C8 2.2(4)
Pt1 C1' C7 C8 -177.19(14)
C11 C1' C7 C6 -177.2(2)
Pt1 C1' C7 C6 3.4(3)
N1' C6 C7 N1 0.9(6)
C1 C6 C7 N1 0.4(10)
C5 C6 C7 N1 -179.4(5)
N1' C6 C7 C8 -175.6(4)
C1 C6 C7 C8 -176.1(8)
C5 C6 C7 C8 4.1(2)
N1' C6 C7 C1' 3.7(5)
C1 C6 C7 C1' 3.3(8)
C5 C6 C7 C1' -176.6(2)
N1 C7 C8 C9 2.2(6)
C1' C7 C8 C9 -1.0(3)
C6 C7 C8 C9 178.34(13)
C7 C8 C9 C10 -0.2(2)
C8 C9 C10 C11 0.3(2)
C7 C1' C11 C10 -2.1(4)
Pt1 C1' C11 C10 177.1(2)
C7 C1' C11 N1 37(8)
Pt1 C1' C11 N1 -144(9)
C9 C10 C11 C1' 0.9(3)
C9 C10 C11 N1 -2.0(5)
C7 N1 C11 C1' -139(9)
Pt1 N1 C11 C1' 32(8)
C7 N1 C11 C10 3.7(10)
Pt1 N1 C11 C10 175.0(4)
C25' P2 C12 P1 -89.9(5)
C31 P2 C12 P1 154.17(7)
C25 P2 C12 P1 -90.9(4)
Pt1 P2 C12 P1 19.68(6)
C19 P1 C12 P2 96.83(7)
C13 P1 C12 P2 -149.60(7)
Pt1 P1 C12 P2 -19.39(6)
C19 P1 C13 C14 -38.32(15)
C12 P1 C13 C14 -151.28(13)
Pt1 P1 C13 C14 98.63(13)
P2 P1 C13 C14 173.61(9)
C19 P1 C13 C18 147.23(13)
C12 P1 C13 C18 34.27(15)
Pt1 P1 C13 C18 -75.82(15)
P2 P1 C13 C18 -0.85(19)
C18 C13 C14 C15 0.7(3)
P1 C13 C14 C15 -173.81(14)
C13 C14 C15 C16 -1.2(3)
C14 C15 C16 C17 0.5(3)
C15 C16 C17 C18 0.6(3)
C16 C17 C18 C13 -1.1(3)
C14 C13 C18 C17 0.4(3)
P1 C13 C18 C17 174.81(14)
C13 P1 C19 C20 115.44(12)
C12 P1 C19 C20 -128.51(11)
Pt1 P1 C19 C20 -27.20(12)
P2 P1 C19 C20 -83.80(11)
C13 P1 C19 C24 -68.72(13)
C12 P1 C19 C24 47.32(13)
Pt1 P1 C19 C24 148.64(11)
P2 P1 C19 C24 92.03(12)
C24 C19 C20 C21 -0.8(2)
P1 C19 C20 C21 174.99(11)
C19 C20 C21 C22 -0.5(2)
C20 C21 C22 C23 1.4(2)
C21 C22 C23 C24 -1.0(2)
C22 C23 C24 C19 -0.4(2)
C20 C19 C24 C23 1.3(2)
P1 C19 C24 C23 -174.55(12)
C25' P2 C25 C26 -21(6)
C31 P2 C25 C26 102.7(10)
C12 P2 C25 C26 -13.7(12)
Pt1 P2 C25 C26 -116.2(10)
P1 P2 C25 C26 -59.1(11)
C25' P2 C25 C30 151(7)
C31 P2 C25 C30 -85.0(9)
C12 P2 C25 C30 158.6(7)
Pt1 P2 C25 C30 56.1(9)
P1 P2 C25 C30 113.2(8)
C30 C25 C26 C27 -2.9(16)
P2 C25 C26 C27 169.3(8)
C25 C26 C27 C28 1.3(13)
C26 C27 C28 C29 2.2(10)
C27 C28 C29 C30 -4.1(8)
C28 C29 C30 C25 2.4(10)
C26 C25 C30 C29 1.1(14)
P2 C25 C30 C29 -171.4(6)
C31 P2 C25' C26' 89.5(13)
C12 P2 C25' C26' -25.4(14)
C25 P2 C25' C26' 147(8)
Pt1 P2 C25' C26' -125.3(12)
P1 P2 C25' C26' -69.4(13)
C31 P2 C25' C30' -93.5(10)
C12 P2 C25' C30' 151.7(9)
C25 P2 C25' C30' -36(6)
Pt1 P2 C25' C30' 51.8(11)
P1 P2 C25' C30' 107.7(10)
C30' C25' C26' C27' -1.3(19)
P2 C25' C26' C27' 175.7(10)
C25' C26' C27' C28' 1.8(17)
C26' C27' C28' C29' -1.2(13)
C27' C28' C29' C30' 0.3(11)
C26' C25' C30' C29' 0.4(17)
P2 C25' C30' C29' -176.9(7)
C28' C29' C30' C25' 0.2(12)
C25' P2 C31 C36 8.5(4)
C12 P2 C31 C36 120.97(15)
C25 P2 C31 C36 2.1(3)
Pt1 P2 C31 C36 -126.55(13)
P1 P2 C31 C36 151.43(12)
C25' P2 C31 C32 -169.3(4)
C12 P2 C31 C32 -56.91(15)
C25 P2 C31 C32 -175.8(3)
Pt1 P2 C31 C32 55.57(15)
P1 P2 C31 C32 -26.45(18)
C36 C31 C32 C33 -0.6(3)
P2 C31 C32 C33 177.32(14)
C31 C32 C33 C34 -0.2(3)
C32 C33 C34 C35 0.5(3)
C33 C34 C35 C36 0.1(3)
C32 C31 C36 C35 1.1(3)
P2 C31 C36 C35 -176.74(17)
C34 C35 C36 C31 -0.9(3)
